data_4100507
_journal_name_full 'Journal of the American Chemical Society'
_journal_paper_doi 10.1021/ja052081a
_journal_year 2005
_chemical_formula_sum 'C52 H60 N12 Ni O12 S'
_chemical_formula_weight 1134.00
_chemical_name_common NiL4
_space_group_IT_number 85
_symmetry_cell_setting tetragonal
_symmetry_space_group_name_Hall '-P 4a'
_symmetry_space_group_name_H-M 'P 4/n :2'
_cell_angle_alpha 90.00
_cell_angle_beta 90.00
_cell_angle_gamma 90.00
_cell_formula_units_Z 2
_cell_length_a 17.958(3)
_cell_length_b 17.958(3)
_cell_length_c 8.0826(16)
_cell_measurement_temperature 4(2)
_cell_volume 2606.6(7)
_diffrn_ambient_temperature 4(2)
_exptl_crystal_density_diffrn 1.445
_cod_original_sg_symbol_H-M 'P 4/n'
_cod_database_code 4100507

loop_
_symmetry_equiv_pos_as_xyz
'x, y, z'
'-y+1/2, x, z'
'-x+1/2, -y+1/2, z'
'y, -x+1/2, z'
'-x, -y, -z'
'y-1/2, -x, -z'
'x-1/2, y-1/2, -z'
'-y, x-1/2, -z'

loop_
_atom_site_label
_atom_site_type_symbol
_atom_site_fract_x
_atom_site_fract_y
_atom_site_fract_z
_atom_site_U_iso_or_equiv
_atom_site_adp_type
_atom_site_occupancy
_atom_site_symmetry_multiplicity
_atom_site_calc_flag
_atom_site_refinement_flags
_atom_site_disorder_assembly
_atom_site_disorder_group
Ni1 Ni 0.2500 0.2500 0.2617(4) 0.0121(7) Uani 1 4 d S . .
S1 S 0.2500 0.7500 0.0000 0.007(3) Uani 1 4 d S . .
O1 O 0.2500 0.2500 0.0022(7) 0.0130(15) Uani 1 4 d S . .
N1 N 0.26754(12) 0.36670(12) 0.2631(2) 0.0136(4) Uani 1 1 d . . .
C1 C 0.30920(17) 0.39703(16) 0.3818(4) 0.0173(6) Uani 1 1 d . B .
H1 H 0.3336(5) 0.3602(4) 0.4714(9) 0.0362(18) Uani 1 1 d . . .
H1O H 0.2728(7) 0.2862(7) -0.0692(16) 0.025(2) Uiso 0.50 1 d P . .
O2 O 0.2500 0.2500 0.5240(9) 0.0139(14) Uani 1 4 d S . .
N2 N 0.22281(13) 0.53547(12) 0.0185(2) 0.0144(4) Uani 1 1 d . . .
C2 C 0.31991(18) 0.47353(17) 0.3927(4) 0.0192(6) Uani 1 1 d . . .
H2 H 0.3520(4) 0.4971(4) 0.4934(8) 0.0331(16) Uani 1 1 d . . .
H2N H 0.2328(4) 0.5907(3) 0.0409(9) 0.0277(13) Uani 1 1 d . . .
H2O H 0.2711(8) 0.2861(8) 0.5949(17) 0.031(3) Uiso 0.50 1 d P . .
O3A O 0.204(2) 0.4507(6) -0.1859(16) 0.011(4) Uani 0.45(8) 1 d PU A 1
O3B O 0.174(2) 0.4498(5) -0.165(2) 0.020(5) Uani 0.55(8) 1 d P A 2
N3 N 0.17847(12) 0.57387(12) -0.2323(2) 0.0154(5) Uani 1 1 d . A 2
C3 C 0.28993(17) 0.51900(17) 0.2706(4) 0.0148(6) Uani 1 1 d . B 2
H3 H 0.2993(4) 0.5794(4) 0.2757(9) 0.0335(16) Uani 1 1 d . C 2
H3N H 0.1871(3) 0.6258(3) -0.1853(8) 0.0245(12) Uani 1 1 d . D 2
O4 O 0.27916(17) 0.68900(18) 0.1034(4) 0.0148(6) Uani 1 1 d . E 2
C4 C 0.24915(15) 0.48747(15) 0.1407(4) 0.0130(6) Uani 1 1 d . B 2
O5 O 0.3041(4) 0.3417(4) -0.2311(8) 0.0156(13) Uani 0.50 1 d P F 2
C5 C 0.23725(16) 0.41024(16) 0.1453(4) 0.0146(6) Uani 1 1 d . B 2
H5 H 0.2041(4) 0.3831(4) 0.0529(8) 0.0281(13) Uani 1 1 d . G 2
H5O H 0.3589(7) 0.3479(7) -0.2121(19) 0.029(3) Uani 0.50 1 d P H 2
C6 C 0.19501(19) 0.51564(16) -0.1332(4) 0.0200(7) Uani 1 1 d . A 2
H6O H 0.2787(9) 0.3900(9) -0.2139(17) 0.034(3) Uani 0.50 1 d P I 2
C7 C 0.15081(16) 0.57037(16) -0.3965(3) 0.0143(6) Uani 1 1 d . A 2
C8 C 0.11030(18) 0.51034(17) -0.4605(4) 0.0174(6) Uani 1 1 d . A 2
H8 H 0.1022(5) 0.4604(4) -0.3858(9) 0.0392(18) Uani 1 1 d . J 2
C9 C 0.08094(18) 0.51542(17) -0.6201(4) 0.0173(6) Uani 1 1 d . A 2
H9 H 0.0482(4) 0.4687(4) -0.6669(8) 0.0373(17) Uani 1 1 d . K 2
C10 C 0.08924(16) 0.57872(16) -0.7184(4) 0.0146(6) Uani 1 1 d . A 2
C11 C 0.13133(16) 0.63757(16) -0.6545(4) 0.0155(6) Uani 1 1 d . A 2
H11 H 0.1409(4) 0.6873(4) -0.7274(8) 0.0303(14) Uani 1 1 d . L 2
C12 C 0.16216(18) 0.63358(18) -0.4957(3) 0.0144(6) Uani 1 1 d . A 2
H12 H 0.1941(4) 0.6795(4) -0.4455(8) 0.0285(14) Uani 1 1 d . M 2
C13 C 0.05203(17) 0.58449(18) -0.8849(4) 0.0191(6) Uani 1 1 d . A 2
H13A H 0.0783(5) 0.6262(5) -0.9624(10) 0.045(2) Uani 1 1 d . N 2
H13B H -0.0055(4) 0.5990(6) -0.8732(11) 0.054(2) Uani 1 1 d . O 2
H13C H 0.0544(5) 0.5317(5) -0.9503(10) 0.0412(18) Uani 1 1 d . P 2

loop_
_atom_site_aniso_label
_atom_site_aniso_U_11
_atom_site_aniso_U_22
_atom_site_aniso_U_33
_atom_site_aniso_U_23
_atom_site_aniso_U_13
_atom_site_aniso_U_12
Ni1 0.0115(11) 0.0115(11) 0.0134(16) 0.000 0.000 0.000
S1 0.005(4) 0.005(4) 0.010(7) 0.000 0.000 0.000
O1 0.015(2) 0.015(2) 0.008(3) 0.000 0.000 0.000
N1 0.0145(10) 0.0093(10) 0.0168(10) 0.0004(7) -0.0016(7) -0.0017(8)
C1 0.0196(15) 0.0136(14) 0.0187(14) 0.0014(11) -0.0077(11) -0.0016(11)
H1 0.052(5) 0.025(4) 0.031(3) 0.005(3) -0.027(3) -0.005(3)
O2 0.013(2) 0.013(2) 0.016(3) 0.000 0.000 0.000
N2 0.0191(11) 0.0097(10) 0.0144(9) -0.0001(7) -0.0021(7) -0.0006(8)
C2 0.0202(15) 0.0128(14) 0.0247(15) 0.0009(11) -0.0080(12) -0.0032(12)
H2 0.040(4) 0.024(4) 0.034(4) -0.005(3) -0.015(3) -0.009(3)
H2N 0.035(4) 0.019(3) 0.029(3) 0.004(2) -0.007(3) -0.005(3)
O3A 0.006(9) 0.012(4) 0.015(4) 0.002(3) -0.004(4) -0.003(4)
O3B 0.025(13) 0.011(3) 0.023(4) 0.001(3) -0.013(6) -0.003(4)
N3 0.0187(11) 0.0128(10) 0.0146(9) 0.0016(7) -0.0017(7) -0.0004(8)
C3 0.0146(14) 0.0118(14) 0.0181(13) 0.0008(10) -0.0048(10) -0.0024(11)
H3 0.047(4) 0.014(3) 0.039(4) -0.001(2) -0.013(3) -0.008(3)
H3N 0.028(3) 0.022(3) 0.024(3) -0.003(2) -0.001(2) 0.002(2)
O4 0.0117(15) 0.0117(15) 0.0209(16) 0.0038(11) -0.0034(12) -0.0005(12)
C4 0.0149(14) 0.0099(12) 0.0141(14) 0.0014(9) -0.0027(9) 0.0001(10)
O5 0.012(4) 0.015(3) 0.020(3) 0.001(2) 0.002(2) 0.000(3)
C5 0.0156(14) 0.0135(14) 0.0146(14) 0.0020(10) -0.0042(10) -0.0012(11)
H5 0.032(3) 0.025(3) 0.027(3) 0.002(2) -0.011(2) -0.005(3)
H5O 0.018(6) 0.031(7) 0.039(7) 0.005(5) 0.000(5) -0.002(5)
C6 0.0340(18) 0.0095(13) 0.0164(14) 0.0011(10) -0.0083(12) -0.0001(12)
H6O 0.036(8) 0.038(8) 0.029(7) -0.008(5) 0.009(6) 0.008(6)
C7 0.0166(14) 0.0140(13) 0.0124(13) 0.0014(9) -0.0004(10) -0.0025(10)
C8 0.0239(16) 0.0138(15) 0.0145(13) 0.0000(11) -0.0024(11) -0.0041(12)
H8 0.065(5) 0.026(3) 0.027(3) 0.007(3) -0.010(3) -0.015(3)
C9 0.0222(15) 0.0154(14) 0.0141(13) 0.0008(10) -0.0013(11) -0.0042(12)
H9 0.053(4) 0.034(3) 0.025(3) 0.003(3) -0.009(3) -0.024(3)
C10 0.0129(14) 0.0167(14) 0.0142(13) 0.0024(10) -0.0030(10) -0.0014(11)
C11 0.0167(14) 0.0155(14) 0.0144(14) 0.0007(10) -0.0011(10) -0.0003(11)
H11 0.036(4) 0.032(4) 0.023(3) 0.013(3) -0.005(2) -0.006(3)
C12 0.0132(15) 0.0129(15) 0.0172(15) 0.0012(9) -0.0001(9) -0.0014(12)
H12 0.035(4) 0.026(3) 0.024(3) 0.000(2) -0.007(2) -0.011(3)
C13 0.0181(15) 0.0216(16) 0.0175(14) -0.0001(12) -0.0034(11) 0.0002(12)
H13A 0.066(6) 0.041(4) 0.027(4) 0.013(3) -0.013(3) -0.016(4)
H13B 0.027(4) 0.092(7) 0.044(5) 0.002(4) -0.005(3) 0.026(4)
H13C 0.052(5) 0.036(4) 0.036(4) -0.007(3) -0.011(3) -0.002(3)

loop_
_geom_bond_atom_site_label_1
_geom_bond_atom_site_label_2
_geom_bond_distance
_geom_bond_site_symmetry_2
_geom_bond_publ_flag
Ni1 O1 2.097(7) . ?
Ni1 N1 2.119(2) 4 ?
Ni1 N1 2.119(2) 3 ?
Ni1 N1 2.119(2) . ?
Ni1 N1 2.119(2) 2 ?
Ni1 O2 2.120(8) . ?
S1 O4 1.474(3) 6_565 ?
S1 O4 1.474(3) 3_565 ?
S1 O4 1.474(3) . ?
S1 O4 1.474(3) 8_665 ?
O1 H1O 0.962(13) . ?
N1 C1 1.333(3) . ?
N1 C5 1.347(3) . ?
C1 C2 1.390(4) . ?
C1 H1 1.073(7) . ?
O2 H2O 0.944(15) . ?
N2 C6 1.371(4) . ?
N2 C4 1.394(3) . ?
N2 H2N 1.025(7) . ?
C2 C3 1.389(4) . ?
C2 H2 1.083(7) . ?
O3B C6 1.270(14) . ?
N3 C6 1.350(3) . ?
N3 C7 1.418(3) . ?
N3 H3N 1.019(6) . ?
C3 C4 1.400(4) . ?
C3 H3 1.098(7) . ?
C4 C5 1.404(4) . ?
O5 H5O 1.002(16) . ?
O5 H6O 0.990(18) . ?
C5 H5 1.073(7) . ?
C7 C8 1.400(4) . ?
C7 C12 1.405(4) . ?
C8 C9 1.396(4) . ?
C8 H8 1.092(7) . ?
C9 C10 1.395(4) . ?
C9 H9 1.093(7) . ?
C10 C11 1.398(4) . ?
C10 C13 1.506(4) . ?
C11 C12 1.400(4) . ?
C11 H11 1.083(7) . ?
C12 H12 1.084(7) . ?
C13 H13A 1.084(8) . ?
C13 H13B 1.070(8) . ?
C13 H13C 1.086(8) . ?
